data_4314404
loop_
_publ_author_name
'Katarzyna Grubel'
'Katarzyna Rudzka'
'Atta M. Arif'
'Katie L. Klotz'
'Jason A. Halfen'
'Lisa M. Berreau'

_publ_section_title
;
 Synthesis, Characterization, and Ligand Exchange Reactivity of a Series
 of First Row Divalent Metal 3-Hydroxyflavonolate Complexes
;
_journal_name_full 'Inorganic Chemistry'
_journal_page_first 82
_journal_page_last 96
_journal_paper_doi 10.1021/ic901405h
_journal_volume 49
_journal_year 2010
_chemical_formula_moiety '2(C45 H35 N4 O3 Zn), 2(CL O4), 2(C H2 Cl2)'
_chemical_formula_sum 'C92 H74 Cl6 N8 O14 Zn2'
_chemical_formula_weight 1859.04
_chemical_name_systematic
; 
 ? 
;
_space_group_IT_number 2
_symmetry_cell_setting triclinic
_symmetry_space_group_name_Hall '-P 1'
_symmetry_space_group_name_H-M 'P -1'
_atom_sites_solution_hydrogens geom
_atom_sites_solution_primary direct
_atom_sites_solution_secondary difmap
_audit_creation_method SHELXL-97
_cell_angle_alpha 103.0861(8)
_cell_angle_beta 90.5675(9)
_cell_angle_gamma 98.3257(9)
_cell_formula_units_Z 2
_cell_length_a 11.6633(2)
_cell_length_b 18.3461(3)
_cell_length_c 20.3958(3)
_cell_measurement_reflns_used 19271
_cell_measurement_temperature 150(1)
_cell_measurement_theta_max 25.350
_cell_measurement_theta_min 1.018
_cell_volume 4201.95(12)
_computing_cell_refinement DENZO-SMN
_computing_data_collection 'Nonius COLLECT'
_computing_data_reduction DENZO-SMN
_computing_molecular_graphics 'WinGX, Ortep3'
_computing_structure_refinement 'SHELXL-97 (Sheldrick, 1997)'
_computing_structure_solution SIR97
_diffrn_ambient_temperature 150(1)
_diffrn_measured_fraction_theta_full 0.992
_diffrn_measured_fraction_theta_max 0.992
_diffrn_measurement_device_type 'Nonius KappaCCD Diffractometer'
_diffrn_measurement_method 'Phi and Omega scan'
_diffrn_radiation_monochromator graphite
_diffrn_radiation_source 'fine-focus sealed tube'
_diffrn_radiation_type MoK\a
_diffrn_radiation_wavelength 0.71073
_diffrn_reflns_av_R_equivalents 0.0519
_diffrn_reflns_av_sigmaI/netI 0.0769
_diffrn_reflns_limit_h_max 14
_diffrn_reflns_limit_h_min -14
_diffrn_reflns_limit_k_max 22
_diffrn_reflns_limit_k_min -22
_diffrn_reflns_limit_l_max 24
_diffrn_reflns_limit_l_min -25
_diffrn_reflns_number 30941
_diffrn_reflns_theta_full 26.00
_diffrn_reflns_theta_max 26.00
_diffrn_reflns_theta_min 1.03
_exptl_absorpt_coefficient_mu 0.833
_exptl_absorpt_correction_T_max 0.8852
_exptl_absorpt_correction_T_min 0.8002
_exptl_absorpt_correction_type multi-scan
_exptl_absorpt_process_details 'DENZO-SMN (Otwinowski & Minor, 1997)'
_exptl_crystal_colour yellow
_exptl_crystal_density_diffrn 1.469
_exptl_crystal_density_method 'not measured'
_exptl_crystal_description prism
_exptl_crystal_F_000 1912
_exptl_crystal_size_max 0.28
_exptl_crystal_size_mid 0.28
_exptl_crystal_size_min 0.15
_refine_diff_density_max 0.709
_refine_diff_density_min -0.726
_refine_diff_density_rms 0.075
_refine_ls_extinction_method none
_refine_ls_goodness_of_fit_ref 1.027
_refine_ls_hydrogen_treatment constr
_refine_ls_matrix_type full
_refine_ls_number_parameters 1127
_refine_ls_number_reflns 16397
_refine_ls_number_restraints 9
_refine_ls_restrained_S_all 1.029
_refine_ls_R_factor_all 0.0950
_refine_ls_R_factor_gt 0.0458
_refine_ls_shift/su_max 0.000
_refine_ls_shift/su_mean 0.000
_refine_ls_structure_factor_coef Fsqd
_refine_ls_weighting_details 'calc w=1/[\s^2^(Fo^2^)+(0.0495P)^2^+0.6733P] where P=(Fo^2^+2Fc^2^)/3'
_refine_ls_weighting_scheme calc
_refine_ls_wR_factor_gt 0.1011
_refine_ls_wR_factor_ref 0.1176
_reflns_number_gt 10196
_reflns_number_total 16397
_reflns_threshold_expression >2sigma(I)
_cod_data_source_file ic901405h_si_001_7.cif
_cod_data_source_block usu193
_cod_depositor_comments
;
The following automatic conversions were performed:

'_exptl_absorpt_correction_type' value 'Multi-scan' changed to
'multi-scan' according to the built-in table from CIF Core dictionary
named 'cif_core.dic' version 2.4.1 from 2010-06-29.

Automatic conversion script
Id: cif_fix_values 1646 2011-03-28 12:23:43Z adriana 
;
_cod_database_code 4314404

loop_
_symmetry_equiv_pos_as_xyz
'x, y, z'
'-x, -y, -z'

loop_
_atom_site_label
_atom_site_type_symbol
_atom_site_fract_x
_atom_site_fract_y
_atom_site_fract_z
_atom_site_U_iso_or_equiv
_atom_site_adp_type
_atom_site_occupancy
_atom_site_symmetry_multiplicity
_atom_site_calc_flag
_atom_site_refinement_flags
_atom_site_disorder_assembly
_atom_site_disorder_group
Zn1 Zn 0.33115(3) 0.205819(19) 0.251326(15) 0.01619(10) Uani 1 1 d . . .
Zn2 Zn 0.17290(3) 0.78904(2) 0.255006(16) 0.01684(10) Uani 1 1 d . . .
Cl1 Cl 0.74187(6) 0.90896(5) 0.07575(4) 0.02505(18) Uani 1 1 d . . .
Cl2 Cl 0.75759(7) 0.09067(5) 0.41689(4) 0.02727(19) Uani 1 1 d . . .
O1 O 0.37313(16) 0.25874(11) 0.34455(9) 0.0194(5) Uani 1 1 d . . .
O1A O 0.12711(17) 0.73667(11) 0.16202(9) 0.0209(5) Uani 1 1 d . . .
O2 O 0.24876(17) 0.30189(12) 0.25378(9) 0.0223(5) Uani 1 1 d . . .
O2A O 0.25437(17) 0.69191(12) 0.25048(9) 0.0222(5) Uani 1 1 d . . .
O3 O 0.30373(18) 0.43677(12) 0.44222(10) 0.0253(5) Uani 1 1 d . . .
O3A O 0.20673(18) 0.56538(12) 0.05819(10) 0.0253(5) Uani 1 1 d . . .
O4 O 0.62271(19) 0.89993(16) 0.05255(11) 0.0428(7) Uani 1 1 d . . .
O5 O 0.7479(2) 0.92114(16) 0.14729(11) 0.0451(7) Uani 1 1 d . . .
O6 O 0.8061(2) 0.97185(17) 0.05641(13) 0.0588(8) Uani 1 1 d . . .
O7 O 0.7889(2) 0.84216(17) 0.04635(14) 0.0666(9) Uani 1 1 d . . .
O8 O 0.87010(19) 0.08757(15) 0.44437(11) 0.0391(6) Uani 1 1 d . . .
O9 O 0.7411(3) 0.16726(16) 0.42337(14) 0.0638(9) Uani 1 1 d . . .
O10 O 0.6721(2) 0.0532(2) 0.45213(15) 0.0766(11) Uani 1 1 d . . .
O11 O 0.7481(2) 0.05301(16) 0.34719(11) 0.0544(8) Uani 1 1 d . . .
N1 N 0.4745(2) 0.15178(14) 0.22333(11) 0.0185(6) Uani 1 1 d . . .
N1A N 0.0331(2) 0.84510(14) 0.28435(11) 0.0168(5) Uani 1 1 d . . .
N2 N 0.2989(2) 0.17727(14) 0.14420(11) 0.0179(6) Uani 1 1 d . . .
N2A N 0.2179(2) 0.82569(14) 0.36089(11) 0.0167(5) Uani 1 1 d . . .
N3 N 0.18279(19) 0.12319(13) 0.24308(11) 0.0160(5) Uani 1 1 d . . .
N3A N 0.0075(2) 0.70825(14) 0.33980(12) 0.0194(6) Uani 1 1 d . . .
N4 N 0.5101(2) 0.30424(14) 0.17858(12) 0.0202(6) Uani 1 1 d . . .
N4A N 0.31987(19) 0.87282(13) 0.25422(11) 0.0159(5) Uani 1 1 d . . .
C1 C 0.5722(3) 0.15865(18) 0.26099(15) 0.0245(7) Uani 1 1 d . . .
H1 H 0.5728 0.1811 0.3078 0.029 Uiso 1 1 calc R . .
C1A C -0.0685(3) 0.83511(18) 0.24933(15) 0.0235(7) Uani 1 1 d . . .
H1A H -0.0734 0.8096 0.2031 0.028 Uiso 1 1 calc R . .
C2 C 0.6716(3) 0.1342(2) 0.23395(17) 0.0314(8) Uani 1 1 d . . .
H2 H 0.7400 0.1400 0.2615 0.038 Uiso 1 1 calc R . .
C2A C -0.1658(3) 0.86075(19) 0.27846(16) 0.0275(8) Uani 1 1 d . . .
H2A H -0.2368 0.8528 0.2529 0.033 Uiso 1 1 calc R . .
C3 C 0.6696(3) 0.1011(2) 0.16594(18) 0.0344(9) Uani 1 1 d . . .
H3 H 0.7373 0.0846 0.1459 0.041 Uiso 1 1 calc R . .
C3A C -0.1579(3) 0.89804(19) 0.34525(16) 0.0279(8) Uani 1 1 d . . .
H3A H -0.2241 0.9156 0.3665 0.033 Uiso 1 1 calc R . .
C4 C 0.5682(3) 0.09203(18) 0.12718(16) 0.0281(8) Uani 1 1 d . . .
H4 H 0.5650 0.0681 0.0806 0.034 Uiso 1 1 calc R . .
C4A C -0.0525(3) 0.90998(17) 0.38153(15) 0.0231(7) Uani 1 1 d . . .
H4A H -0.0453 0.9365 0.4275 0.028 Uiso 1 1 calc R . .
C5 C 0.4716(3) 0.11831(16) 0.15722(14) 0.0180(7) Uani 1 1 d . . .
C5A C 0.0415(2) 0.88246(16) 0.34933(14) 0.0166(6) Uani 1 1 d . . .
C6 C 0.3574(3) 0.11001(17) 0.11924(14) 0.0216(7) Uani 1 1 d . . .
H6A H 0.3706 0.1044 0.0706 0.026 Uiso 1 1 calc R . .
H6B H 0.3069 0.0639 0.1250 0.026 Uiso 1 1 calc R . .
C6A C 0.1595(2) 0.89361(17) 0.38432(13) 0.0183(7) Uani 1 1 d . . .
H6A1 H 0.2079 0.9387 0.3747 0.022 Uiso 1 1 calc R . .
H6A2 H 0.1511 0.9026 0.4336 0.022 Uiso 1 1 calc R . .
C7 C 0.1718(2) 0.15765(18) 0.13420(15) 0.0235(7) Uani 1 1 d . . .
H7A H 0.1527 0.1244 0.0888 0.028 Uiso 1 1 calc R . .
H7B H 0.1377 0.2045 0.1363 0.028 Uiso 1 1 calc R . .
C7A C 0.1859(3) 0.76870(17) 0.40225(14) 0.0209(7) Uani 1 1 d . . .
H7A1 H 0.2139 0.7913 0.4495 0.025 Uiso 1 1 calc R . .
H7A2 H 0.2260 0.7245 0.3854 0.025 Uiso 1 1 calc R . .
C8 C 0.1178(3) 0.11769(17) 0.18690(14) 0.0199(7) Uani 1 1 d . . .
C8A C 0.0573(3) 0.74184(17) 0.40087(14) 0.0202(7) Uani 1 1 d . . .
C9 C 0.0045(3) 0.08064(18) 0.17751(15) 0.0239(7) Uani 1 1 d . . .
H9 H -0.0383 0.0754 0.1364 0.029 Uiso 1 1 calc R . .
C9A C -0.0024(3) 0.74959(18) 0.45997(16) 0.0286(8) Uani 1 1 d . . .
H9A H 0.0356 0.7741 0.5023 0.034 Uiso 1 1 calc R . .
C10 C -0.0448(3) 0.05155(18) 0.22904(16) 0.0264(8) Uani 1 1 d . . .
H10 H -0.1235 0.0280 0.2248 0.032 Uiso 1 1 calc R . .
C10A C -0.1189(3) 0.7203(2) 0.45504(17) 0.0368(9) Uani 1 1 d . . .
H10A H -0.1622 0.7236 0.4945 0.044 Uiso 1 1 calc R . .
C11 C 0.0212(3) 0.05696(17) 0.28694(16) 0.0231(7) Uani 1 1 d . . .
H11 H -0.0119 0.0371 0.3228 0.028 Uiso 1 1 calc R . .
C11A C -0.1720(3) 0.68661(19) 0.39336(16) 0.0312(8) Uani 1 1 d . . .
H11A H -0.2525 0.6673 0.3898 0.037 Uiso 1 1 calc R . .
C12 C 0.1363(2) 0.09148(17) 0.29267(14) 0.0178(7) Uani 1 1 d . . .
C12A C -0.1065(3) 0.68071(17) 0.33513(15) 0.0209(7) Uani 1 1 d . . .
C13 C 0.2126(2) 0.09237(17) 0.35142(14) 0.0182(7) Uani 1 1 d . . .
C13A C -0.1565(3) 0.64305(17) 0.26689(15) 0.0224(7) Uani 1 1 d . . .
C14 C 0.1710(3) 0.10528(19) 0.41616(15) 0.0293(8) Uani 1 1 d . . .
H14 H 0.0938 0.1152 0.4232 0.035 Uiso 1 1 calc R . .
C14A C -0.2744(3) 0.6233(2) 0.25313(17) 0.0383(9) Uani 1 1 d . . .
H14A H -0.3263 0.6356 0.2882 0.046 Uiso 1 1 calc R . .
C15 C 0.2420(3) 0.1036(2) 0.47007(16) 0.0369(9) Uani 1 1 d . . .
H15 H 0.2133 0.1128 0.5142 0.044 Uiso 1 1 calc R . .
C15A C -0.3183(3) 0.5860(2) 0.18922(18) 0.0475(11) Uani 1 1 d . . .
H15A H -0.3998 0.5728 0.1808 0.057 Uiso 1 1 calc R . .
C16 C 0.3549(3) 0.0886(2) 0.46083(16) 0.0325(8) Uani 1 1 d . . .
H16 H 0.4029 0.0871 0.4982 0.039 Uiso 1 1 calc R . .
C16A C -0.2442(3) 0.5678(2) 0.13730(17) 0.0376(9) Uani 1 1 d . . .
H16A H -0.2740 0.5415 0.0935 0.045 Uiso 1 1 calc R . .
C17 C 0.3965(3) 0.07621(18) 0.39718(16) 0.0263(7) Uani 1 1 d . . .
H17 H 0.4740 0.0668 0.3906 0.032 Uiso 1 1 calc R . .
C17A C -0.1271(3) 0.5886(2) 0.15058(17) 0.0336(8) Uani 1 1 d . . .
H17A H -0.0754 0.5778 0.1152 0.040 Uiso 1 1 calc R . .
C18 C 0.3258(3) 0.07735(17) 0.34240(14) 0.0194(7) Uani 1 1 d . . .
H18 H 0.3549 0.0678 0.2984 0.023 Uiso 1 1 calc R . .
C18A C -0.0835(3) 0.62475(18) 0.21443(15) 0.0275(8) Uani 1 1 d . . .
H18A H -0.0019 0.6374 0.2227 0.033 Uiso 1 1 calc R . .
C19 C 0.3388(3) 0.23921(18) 0.10946(15) 0.0234(7) Uani 1 1 d . . .
H19A H 0.2982 0.2828 0.1278 0.028 Uiso 1 1 calc R . .
H19B H 0.3162 0.2213 0.0609 0.028 Uiso 1 1 calc R . .
C19A C 0.3453(2) 0.84665(18) 0.36544(14) 0.0201(7) Uani 1 1 d . . .
H19C H 0.3814 0.8008 0.3645 0.024 Uiso 1 1 calc R . .
H19D H 0.3685 0.8828 0.4090 0.024 Uiso 1 1 calc R . .
C20 C 0.4677(3) 0.26570(17) 0.11684(15) 0.0216(7) Uani 1 1 d . . .
C20A C 0.3906(2) 0.88193(17) 0.30884(14) 0.0173(6) Uani 1 1 d . . .
C21 C 0.5360(3) 0.25411(19) 0.06122(16) 0.0296(8) Uani 1 1 d . . .
H21 H 0.5034 0.2263 0.0184 0.035 Uiso 1 1 calc R . .
C21A C 0.5040(3) 0.91897(18) 0.31294(15) 0.0240(7) Uani 1 1 d . . .
H21A H 0.5511 0.9265 0.3529 0.029 Uiso 1 1 calc R . .
C22 C 0.6523(3) 0.2838(2) 0.06940(18) 0.0390(9) Uani 1 1 d . . .
H22 H 0.7010 0.2768 0.0321 0.047 Uiso 1 1 calc R . .
C22A C 0.5469(3) 0.94459(18) 0.25837(15) 0.0256(7) Uani 1 1 d . . .
H22A H 0.6251 0.9685 0.2595 0.031 Uiso 1 1 calc R . .
C23 C 0.6969(3) 0.3235(2) 0.13172(17) 0.0346(9) Uani 1 1 d . . .
H23 H 0.7768 0.3440 0.1381 0.042 Uiso 1 1 calc R . .
C23A C 0.4751(3) 0.93509(18) 0.20210(16) 0.0241(7) Uani 1 1 d . . .
H23A H 0.5040 0.9517 0.1637 0.029 Uiso 1 1 calc R . .
C24 C 0.6235(3) 0.33362(18) 0.18612(15) 0.0244(7) Uani 1 1 d . . .
C24A C 0.3609(3) 0.90143(17) 0.20142(14) 0.0192(7) Uani 1 1 d . . .
C25 C 0.6683(3) 0.37710(18) 0.25406(15) 0.0237(7) Uani 1 1 d . . .
C25A C 0.2783(3) 0.89872(17) 0.14491(14) 0.0202(7) Uani 1 1 d . . .
C26 C 0.7633(3) 0.4345(2) 0.26300(17) 0.0338(8) Uani 1 1 d . . .
H26 H 0.8008 0.4461 0.2247 0.041 Uiso 1 1 calc R . .
C26A C 0.3142(3) 0.8854(2) 0.07864(15) 0.0328(9) Uani 1 1 d . . .
H26A H 0.3905 0.8748 0.0694 0.039 Uiso 1 1 calc R . .
C27 C 0.8040(3) 0.4748(2) 0.32662(18) 0.0363(9) Uani 1 1 d . . .
H27 H 0.8685 0.5140 0.3316 0.044 Uiso 1 1 calc R . .
C27A C 0.2394(3) 0.8877(2) 0.02681(17) 0.0440(10) Uani 1 1 d . . .
H27A H 0.2651 0.8797 -0.0180 0.053 Uiso 1 1 calc R . .
C28 C 0.7518(3) 0.4586(2) 0.38281(17) 0.0348(8) Uani 1 1 d . . .
H28 H 0.7802 0.4861 0.4266 0.042 Uiso 1 1 calc R . .
C28A C 0.1269(3) 0.9016(2) 0.03920(17) 0.0387(9) Uani 1 1 d . . .
H28A H 0.0754 0.9022 0.0030 0.046 Uiso 1 1 calc R . .
C29 C 0.6578(3) 0.4021(2) 0.37499(18) 0.0420(10) Uani 1 1 d . . .
H29 H 0.6212 0.3907 0.4136 0.050 Uiso 1 1 calc R . .
C29A C 0.0904(3) 0.91446(18) 0.10443(16) 0.0285(8) Uani 1 1 d . . .
H29A H 0.0136 0.9243 0.1134 0.034 Uiso 1 1 calc R . .
C30 C 0.6161(3) 0.36173(19) 0.31140(16) 0.0309(8) Uani 1 1 d . . .
H30 H 0.5510 0.3230 0.3069 0.037 Uiso 1 1 calc R . .
C30A C 0.1659(3) 0.91304(17) 0.15689(15) 0.0214(7) Uani 1 1 d . . .
H30A H 0.1403 0.9220 0.2017 0.026 Uiso 1 1 calc R . .
C31 C 0.3317(2) 0.32296(17) 0.36267(13) 0.0159(6) Uani 1 1 d . . .
C31A C 0.1726(2) 0.67459(16) 0.14191(14) 0.0183(7) Uani 1 1 d . . .
C32 C 0.2641(2) 0.34464(17) 0.31163(14) 0.0186(7) Uani 1 1 d . . .
C32A C 0.2402(2) 0.65094(17) 0.19124(14) 0.0189(7) Uani 1 1 d . . .
C33 C 0.2186(2) 0.41523(17) 0.33044(15) 0.0211(7) Uani 1 1 d . . .
C33A C 0.2876(2) 0.58118(17) 0.17032(15) 0.0212(7) Uani 1 1 d . . .
C34 C 0.1514(3) 0.44155(19) 0.28542(16) 0.0286(8) Uani 1 1 d . . .
H34 H 0.1354 0.4127 0.2405 0.034 Uiso 1 1 calc R . .
C34A C 0.3512(3) 0.55151(18) 0.21432(16) 0.0255(7) Uani 1 1 d . . .
H34A H 0.3630 0.5770 0.2604 0.031 Uiso 1 1 calc R . .
C35 C 0.1090(3) 0.5084(2) 0.30614(18) 0.0345(9) Uani 1 1 d . . .
H35 H 0.0635 0.5259 0.2758 0.041 Uiso 1 1 calc R . .
C35A C 0.3965(3) 0.48557(19) 0.19079(17) 0.0304(8) Uani 1 1 d . . .
H35A H 0.4383 0.4653 0.2208 0.037 Uiso 1 1 calc R . .
C36 C 0.1330(3) 0.5508(2) 0.37223(19) 0.0372(9) Uani 1 1 d . . .
H36 H 0.1034 0.5972 0.3863 0.045 Uiso 1 1 calc R . .
C36A C 0.3808(3) 0.44866(19) 0.12288(17) 0.0330(8) Uani 1 1 d . . .
H36A H 0.4144 0.4042 0.1066 0.040 Uiso 1 1 calc R . .
C37 C 0.1983(3) 0.52694(19) 0.41705(17) 0.0339(8) Uani 1 1 d . . .
H37 H 0.2139 0.5561 0.4619 0.041 Uiso 1 1 calc R . .
C37A C 0.3171(3) 0.47607(19) 0.07914(17) 0.0311(8) Uani 1 1 d . . .
H37A H 0.3055 0.4504 0.0330 0.037 Uiso 1 1 calc R . .
C38 C 0.2412(3) 0.45883(18) 0.39546(15) 0.0241(7) Uani 1 1 d . . .
C38A C 0.2703(3) 0.54175(18) 0.10353(15) 0.0231(7) Uani 1 1 d . . .
C39 C 0.3483(2) 0.36956(17) 0.42612(14) 0.0196(7) Uani 1 1 d . . .
C39A C 0.1554(3) 0.62964(17) 0.07707(14) 0.0208(7) Uani 1 1 d . . .
C40 C 0.4134(3) 0.35814(18) 0.48418(14) 0.0204(7) Uani 1 1 d . . .
C40A C 0.0839(3) 0.64029(18) 0.02136(14) 0.0217(7) Uani 1 1 d . . .
C41 C 0.4412(3) 0.41738(19) 0.54146(15) 0.0250(7) Uani 1 1 d . . .
H41 H 0.4187 0.4653 0.5424 0.030 Uiso 1 1 calc R . .
C41A C 0.0663(3) 0.58478(19) -0.03881(15) 0.0294(8) Uani 1 1 d . . .
H41A H 0.1028 0.5409 -0.0439 0.035 Uiso 1 1 calc R . .
C42 C 0.5011(3) 0.4068(2) 0.59645(15) 0.0321(8) Uani 1 1 d . . .
H42 H 0.5188 0.4473 0.6350 0.039 Uiso 1 1 calc R . .
C42A C -0.0036(3) 0.5929(2) -0.09104(15) 0.0345(9) Uani 1 1 d . . .
H42A H -0.0147 0.5547 -0.1316 0.041 Uiso 1 1 calc R . .
C43 C 0.5352(3) 0.3380(2) 0.59576(17) 0.0410(9) Uani 1 1 d . . .
H43 H 0.5764 0.3309 0.6337 0.049 Uiso 1 1 calc R . .
C43A C -0.0570(3) 0.6561(2) -0.08450(16) 0.0378(9) Uani 1 1 d . . .
H43A H -0.1055 0.6614 -0.1203 0.045 Uiso 1 1 calc R . .
C44 C 0.5092(4) 0.2792(2) 0.53955(17) 0.0458(10) Uani 1 1 d . . .
H44 H 0.5327 0.2317 0.5390 0.055 Uiso 1 1 calc R . .
C44A C -0.0399(3) 0.7111(2) -0.02618(17) 0.0455(10) Uani 1 1 d . . .
H44A H -0.0765 0.7549 -0.0218 0.055 Uiso 1 1 calc R . .
C45 C 0.4493(3) 0.28896(19) 0.48406(16) 0.0336(8) Uani 1 1 d . . .
H45 H 0.4325 0.2482 0.4456 0.040 Uiso 1 1 calc R . .
C45A C 0.0301(3) 0.7041(2) 0.02669(16) 0.0387(9) Uani 1 1 d . . .
H45A H 0.0413 0.7430 0.0668 0.046 Uiso 1 1 calc R . .
C46 C 0.5989(4) 0.7272(3) 0.1229(2) 0.0754(15) Uani 1 1 d D . .
H46A H 0.6777 0.7185 0.1342 0.090 Uiso 1 1 calc R . .
H46B H 0.6066 0.7735 0.1050 0.090 Uiso 1 1 calc R . .
Cl3 Cl 0.51968(10) 0.74066(7) 0.19540(7) 0.0751(4) Uani 1 1 d D . .
Cl4 Cl 0.52998(12) 0.64839(8) 0.05984(6) 0.0769(4) Uani 1 1 d D . .
C47 C -0.0977(9) 0.3091(5) 0.3747(5) 0.091(5) Uani 0.50 1 d PD A 1
H47A H -0.1442 0.3349 0.3488 0.109 Uiso 0.50 1 calc PR A 1
H47B H -0.1531 0.2751 0.3949 0.109 Uiso 0.50 1 calc PR A 1
Cl5 Cl -0.02854(18) 0.37426(14) 0.43693(12) 0.0599(6) Uani 0.50 1 d PD A 1
Cl6 Cl -0.0192(4) 0.2521(3) 0.3173(3) 0.174(3) Uani 0.50 1 d PD A 1
C48 C -0.0882(8) 0.2939(6) 0.3225(5) 0.067(3) Uani 0.50 1 d PD B 2
H48A H -0.0773 0.3495 0.3401 0.080 Uiso 0.50 1 calc PR B 2
H48B H -0.1665 0.2724 0.3336 0.080 Uiso 0.50 1 calc PR B 2
Cl7 Cl 0.0139(3) 0.2561(2) 0.35684(15) 0.0636(11) Uani 0.50 1 d PD B 2
Cl8 Cl -0.0726(2) 0.27101(14) 0.23096(13) 0.0684(7) Uani 0.50 1 d PD B 2

loop_
_atom_site_aniso_label
_atom_site_aniso_U_11
_atom_site_aniso_U_22
_atom_site_aniso_U_33
_atom_site_aniso_U_23
_atom_site_aniso_U_13
_atom_site_aniso_U_12
Zn1 0.01563(19) 0.0180(2) 0.01416(17) 0.00142(15) 0.00073(14) 0.00350(15)
Zn2 0.01657(19) 0.0170(2) 0.01528(18) -0.00036(15) 0.00032(14) 0.00342(16)
Cl1 0.0225(4) 0.0329(5) 0.0171(4) 0.0021(3) 0.0008(3) 0.0013(4)
Cl2 0.0261(4) 0.0339(5) 0.0200(4) 0.0064(4) -0.0036(3) -0.0012(4)
O1 0.0237(12) 0.0184(12) 0.0166(10) 0.0029(9) 0.0005(9) 0.0069(10)
O1A 0.0246(12) 0.0173(12) 0.0195(11) -0.0008(9) -0.0003(9) 0.0077(10)
O2 0.0261(12) 0.0265(13) 0.0150(10) 0.0023(10) 0.0009(9) 0.0105(10)
O2A 0.0241(12) 0.0237(13) 0.0182(11) 0.0014(10) 0.0015(9) 0.0072(10)
O3 0.0311(13) 0.0183(13) 0.0260(11) 0.0001(10) -0.0001(10) 0.0097(10)
O3A 0.0346(13) 0.0185(13) 0.0216(11) -0.0027(10) 0.0028(10) 0.0115(11)
O4 0.0216(13) 0.075(2) 0.0271(13) 0.0054(13) -0.0027(10) 0.0039(13)
O5 0.0507(16) 0.064(2) 0.0172(12) 0.0088(12) -0.0052(11) -0.0016(14)
O6 0.0553(18) 0.065(2) 0.0559(18) 0.0330(16) 0.0014(14) -0.0214(15)
O7 0.061(2) 0.060(2) 0.068(2) -0.0221(16) -0.0089(16) 0.0301(17)
O8 0.0259(13) 0.0603(18) 0.0273(12) 0.0023(12) -0.0043(10) 0.0064(13)
O9 0.091(2) 0.0395(19) 0.0606(19) 0.0031(15) -0.0161(17) 0.0245(17)
O10 0.0327(16) 0.138(3) 0.074(2) 0.072(2) 0.0001(15) -0.0134(18)
O11 0.082(2) 0.0513(19) 0.0243(13) -0.0041(13) -0.0229(13) 0.0129(16)
N1 0.0182(13) 0.0206(15) 0.0192(13) 0.0091(11) 0.0032(11) 0.0044(12)
N1A 0.0177(13) 0.0172(15) 0.0164(12) 0.0060(11) 0.0014(11) 0.0020(11)
N2 0.0185(13) 0.0197(15) 0.0167(12) 0.0062(11) 0.0005(10) 0.0033(11)
N2A 0.0184(13) 0.0167(14) 0.0154(12) 0.0046(11) 0.0008(10) 0.0021(11)
N3 0.0157(13) 0.0138(14) 0.0172(12) 0.0005(11) 0.0020(10) 0.0029(11)
N3A 0.0230(14) 0.0154(14) 0.0215(13) 0.0068(11) 0.0040(11) 0.0047(12)
N4 0.0197(14) 0.0193(15) 0.0234(14) 0.0087(12) 0.0011(11) 0.0032(12)
N4A 0.0154(13) 0.0178(14) 0.0142(12) 0.0016(11) 0.0045(10) 0.0047(11)
C1 0.0210(17) 0.029(2) 0.0261(17) 0.0100(15) 0.0007(14) 0.0059(15)
C1A 0.0218(17) 0.027(2) 0.0239(16) 0.0105(15) -0.0007(14) 0.0021(15)
C2 0.0201(18) 0.040(2) 0.042(2) 0.0231(18) 0.0057(16) 0.0090(16)
C2A 0.0185(17) 0.034(2) 0.0352(19) 0.0176(17) 0.0017(15) 0.0053(15)
C3 0.029(2) 0.036(2) 0.048(2) 0.0215(19) 0.0164(18) 0.0165(17)
C3A 0.0234(18) 0.028(2) 0.0366(19) 0.0116(16) 0.0112(16) 0.0103(16)
C4 0.035(2) 0.025(2) 0.0284(17) 0.0105(15) 0.0164(16) 0.0112(16)
C4A 0.0279(18) 0.0223(19) 0.0206(16) 0.0061(14) 0.0095(14) 0.0066(15)
C5 0.0237(17) 0.0139(17) 0.0182(15) 0.0060(13) 0.0074(13) 0.0045(14)
C5A 0.0205(16) 0.0125(17) 0.0189(15) 0.0084(13) 0.0046(13) 0.0016(13)
C6 0.0274(18) 0.0212(19) 0.0165(15) 0.0035(14) 0.0027(13) 0.0060(15)
C6A 0.0251(17) 0.0161(17) 0.0131(14) 0.0019(13) 0.0037(13) 0.0035(14)
C7 0.0215(17) 0.028(2) 0.0211(16) 0.0085(14) -0.0054(13) 0.0014(15)
C7A 0.0292(18) 0.0183(18) 0.0179(15) 0.0074(13) 0.0047(14) 0.0077(14)
C8 0.0221(17) 0.0187(18) 0.0184(15) 0.0021(13) -0.0013(13) 0.0053(14)
C8A 0.0274(18) 0.0164(17) 0.0194(15) 0.0076(14) 0.0039(14) 0.0056(14)
C9 0.0172(16) 0.027(2) 0.0273(17) 0.0053(15) -0.0064(13) 0.0041(15)
C9A 0.040(2) 0.0199(19) 0.0216(17) 0.0001(14) 0.0068(15) -0.0039(16)
C10 0.0154(17) 0.026(2) 0.0369(19) 0.0058(16) -0.0008(14) 0.0018(15)
C10A 0.044(2) 0.036(2) 0.0256(18) 0.0036(17) 0.0170(17) -0.0051(18)
C11 0.0199(17) 0.0193(18) 0.0315(18) 0.0089(15) 0.0070(14) 0.0024(14)
C11A 0.0276(19) 0.033(2) 0.0312(19) 0.0069(17) 0.0127(16) -0.0034(16)
C12 0.0175(16) 0.0163(17) 0.0205(15) 0.0048(13) 0.0063(13) 0.0043(13)
C12A 0.0255(18) 0.0133(17) 0.0251(16) 0.0067(14) 0.0064(14) 0.0029(14)
C13 0.0206(16) 0.0146(17) 0.0203(15) 0.0066(13) 0.0039(13) 0.0019(13)
C13A 0.0243(17) 0.0156(18) 0.0285(17) 0.0069(14) 0.0048(14) 0.0035(14)
C14 0.0277(19) 0.035(2) 0.0272(17) 0.0108(16) 0.0088(15) 0.0050(16)
C14A 0.0256(19) 0.061(3) 0.0274(18) 0.0101(19) 0.0085(16) 0.0046(19)
C15 0.043(2) 0.048(2) 0.0197(17) 0.0126(17) 0.0056(16) -0.0011(19)
C15A 0.025(2) 0.077(3) 0.039(2) 0.015(2) -0.0039(17) 0.002(2)
C16 0.035(2) 0.039(2) 0.0265(18) 0.0171(17) -0.0079(15) -0.0011(17)
C16A 0.039(2) 0.041(2) 0.0294(19) 0.0053(18) -0.0048(17) -0.0009(19)
C17 0.0240(18) 0.0211(19) 0.0356(19) 0.0100(15) -0.0026(15) 0.0043(15)
C17A 0.032(2) 0.034(2) 0.0292(18) -0.0009(16) 0.0075(16) -0.0008(17)
C18 0.0243(17) 0.0158(17) 0.0190(15) 0.0052(13) 0.0039(13) 0.0035(14)
C18A 0.0235(18) 0.025(2) 0.0292(18) -0.0009(15) 0.0074(15) -0.0026(15)
C19 0.0275(18) 0.0246(19) 0.0206(16) 0.0115(14) -0.0001(14) 0.0025(15)
C19A 0.0173(16) 0.0248(19) 0.0181(15) 0.0060(14) -0.0026(13) 0.0014(14)
C20 0.0268(18) 0.0167(18) 0.0237(17) 0.0108(14) 0.0016(14) 0.0017(14)
C20A 0.0152(16) 0.0147(17) 0.0200(15) -0.0004(13) 0.0009(13) 0.0030(13)
C21 0.036(2) 0.031(2) 0.0221(17) 0.0089(15) 0.0052(15) 0.0011(17)
C21A 0.0207(17) 0.0236(19) 0.0254(17) 0.0005(14) 0.0003(14) 0.0039(15)
C22 0.035(2) 0.051(3) 0.031(2) 0.0131(19) 0.0166(17) 0.0002(19)
C22A 0.0158(17) 0.025(2) 0.0351(18) 0.0067(15) 0.0066(14) 0.0000(15)
C23 0.0253(19) 0.041(2) 0.039(2) 0.0158(18) 0.0096(17) -0.0009(17)
C23A 0.0237(18) 0.0225(19) 0.0290(17) 0.0103(15) 0.0084(14) 0.0054(15)
C24 0.0249(18) 0.0226(19) 0.0287(17) 0.0107(15) 0.0063(15) 0.0057(15)
C24A 0.0223(17) 0.0164(17) 0.0214(15) 0.0052(13) 0.0086(13) 0.0091(14)
C25 0.0223(17) 0.0214(19) 0.0293(17) 0.0077(15) 0.0002(14) 0.0061(15)
C25A 0.0268(18) 0.0168(18) 0.0192(15) 0.0064(13) 0.0074(14) 0.0063(14)
C26 0.034(2) 0.031(2) 0.036(2) 0.0133(17) 0.0025(16) -0.0043(17)
C26A 0.0289(19) 0.050(2) 0.0242(17) 0.0139(17) 0.0100(15) 0.0108(18)
C27 0.028(2) 0.029(2) 0.049(2) 0.0088(18) -0.0035(17) -0.0046(16)
C27A 0.048(2) 0.067(3) 0.0238(18) 0.021(2) 0.0080(18) 0.013(2)
C28 0.030(2) 0.035(2) 0.0321(19) -0.0054(17) 0.0004(16) 0.0014(17)
C28A 0.041(2) 0.052(3) 0.0300(19) 0.0226(19) -0.0064(17) 0.0077(19)
C29 0.033(2) 0.052(3) 0.032(2) -0.0031(19) 0.0155(17) -0.0048(19)
C29A 0.0273(18) 0.028(2) 0.0342(18) 0.0104(16) 0.0002(15) 0.0115(16)
C30 0.0236(18) 0.027(2) 0.037(2) -0.0014(16) 0.0074(16) -0.0005(16)
C30A 0.0227(17) 0.0205(18) 0.0237(16) 0.0094(14) 0.0046(14) 0.0053(14)
C31 0.0131(15) 0.0175(18) 0.0175(15) 0.0045(13) 0.0033(12) 0.0023(13)
C31A 0.0212(17) 0.0125(17) 0.0204(15) 0.0011(13) 0.0057(13) 0.0038(14)
C32 0.0154(16) 0.0225(18) 0.0186(16) 0.0073(14) 0.0048(13) 0.0009(14)
C32A 0.0171(16) 0.0184(18) 0.0216(16) 0.0056(14) 0.0046(13) 0.0027(14)
C33 0.0173(16) 0.0196(18) 0.0297(17) 0.0107(15) 0.0058(14) 0.0053(14)
C33A 0.0163(16) 0.0198(18) 0.0277(17) 0.0075(15) 0.0059(14) 0.0002(14)
C34 0.0296(19) 0.034(2) 0.0286(18) 0.0152(16) 0.0060(15) 0.0112(17)
C34A 0.0281(18) 0.0210(19) 0.0281(17) 0.0050(15) 0.0051(15) 0.0067(15)
C35 0.030(2) 0.037(2) 0.047(2) 0.0247(19) 0.0059(17) 0.0140(18)
C35A 0.0295(19) 0.028(2) 0.039(2) 0.0152(17) 0.0060(16) 0.0103(16)
C36 0.038(2) 0.021(2) 0.057(2) 0.0093(19) 0.0078(19) 0.0165(17)
C36A 0.035(2) 0.0181(19) 0.049(2) 0.0088(17) 0.0105(18) 0.0105(16)
C37 0.038(2) 0.023(2) 0.039(2) -0.0006(16) -0.0014(17) 0.0099(17)
C37A 0.040(2) 0.022(2) 0.0317(18) 0.0012(16) 0.0079(16) 0.0108(17)
C38 0.0211(17) 0.0226(19) 0.0301(18) 0.0087(15) 0.0033(14) 0.0044(15)
C38A 0.0223(17) 0.0178(18) 0.0304(17) 0.0067(15) 0.0046(14) 0.0047(14)
C39 0.0178(16) 0.0182(18) 0.0224(16) 0.0034(14) 0.0027(13) 0.0036(14)
C39A 0.0232(17) 0.0181(18) 0.0222(16) 0.0046(14) 0.0058(14) 0.0058(14)
C40 0.0192(16) 0.0242(19) 0.0167(15) 0.0039(14) 0.0022(13) 0.0006(14)
C40A 0.0230(17) 0.0240(19) 0.0176(15) 0.0043(14) 0.0032(13) 0.0026(15)
C41 0.0259(18) 0.0223(19) 0.0244(17) -0.0004(15) 0.0009(14) 0.0051(15)
C41A 0.035(2) 0.026(2) 0.0254(17) -0.0023(15) 0.0003(15) 0.0114(17)
C42 0.034(2) 0.038(2) 0.0186(16) -0.0044(16) -0.0016(15) 0.0037(18)
C42A 0.039(2) 0.040(2) 0.0185(16) -0.0063(16) -0.0044(15) 0.0070(19)
C43 0.052(2) 0.042(3) 0.0265(19) 0.0026(18) -0.0159(17) 0.009(2)
C43A 0.040(2) 0.049(3) 0.0237(18) 0.0051(18) -0.0086(16) 0.013(2)
C44 0.073(3) 0.034(2) 0.032(2) 0.0044(18) -0.0193(19) 0.020(2)
C44A 0.070(3) 0.038(2) 0.031(2) 0.0003(18) -0.0098(19) 0.028(2)
C45 0.049(2) 0.025(2) 0.0248(17) -0.0013(15) -0.0096(16) 0.0105(18)
C45A 0.060(3) 0.036(2) 0.0200(17) -0.0037(16) -0.0041(17) 0.024(2)
C46 0.072(3) 0.047(3) 0.104(4) 0.024(3) 0.014(3) -0.012(3)
Cl3 0.0541(7) 0.0416(7) 0.1174(11) -0.0085(7) 0.0249(7) 0.0085(6)
Cl4 0.0941(10) 0.0828(10) 0.0620(7) 0.0299(7) -0.0033(7) 0.0198(8)
C47 0.141(11) 0.047(7) 0.111(9) 0.042(7) 0.101(9) 0.058(7)
Cl5 0.0475(13) 0.0719(17) 0.0730(15) 0.0395(14) 0.0080(11) 0.0134(12)
Cl6 0.062(3) 0.069(3) 0.329(8) -0.082(4) 0.047(4) 0.003(2)
C48 0.043(6) 0.054(7) 0.103(8) 0.008(6) 0.008(6) 0.024(5)
Cl7 0.065(2) 0.074(2) 0.0750(18) 0.053(2) 0.0348(16) 0.0267(17)
Cl8 0.0562(14) 0.0635(17) 0.0813(17) 0.0058(14) 0.0045(13) 0.0122(13)

loop_
_atom_type_symbol
_atom_type_description
_atom_type_scat_dispersion_real
_atom_type_scat_dispersion_imag
_atom_type_scat_source
C C 0.0033 0.0016 'International Tables Vol C Tables 4.2.6.8 and 6.1.1.4'
H H 0.0000 0.0000 'International Tables Vol C Tables 4.2.6.8 and 6.1.1.4'
N N 0.0061 0.0033 'International Tables Vol C Tables 4.2.6.8 and 6.1.1.4'
O O 0.0106 0.0060 'International Tables Vol C Tables 4.2.6.8 and 6.1.1.4'
Cl Cl 0.1484 0.1585 'International Tables Vol C Tables 4.2.6.8 and 6.1.1.4'
Zn Zn 0.2839 1.4301 'International Tables Vol C Tables 4.2.6.8 and 6.1.1.4'

loop_
_geom_angle_atom_site_label_1
_geom_angle_atom_site_label_2
_geom_angle_atom_site_label_3
_geom_angle
_geom_angle_site_symmetry_1
_geom_angle_site_symmetry_3
_geom_angle_publ_flag
O1 Zn1 N1 102.36(9) . . ?
O1 Zn1 N3 112.38(8) . . ?
N1 Zn1 N3 108.81(9) . . ?
O1 Zn1 O2 81.73(8) . . ?
N1 Zn1 O2 147.28(8) . . ?
N3 Zn1 O2 99.07(8) . . ?
O1 Zn1 N2 164.64(9) . . ?
N1 Zn1 N2 81.18(9) . . ?
N3 Zn1 N2 79.91(9) . . ?
O2 Zn1 N2 87.35(8) . . ?
O1A Zn2 N1A 102.19(9) . . ?
O1A Zn2 O2A 81.59(8) . . ?
N1A Zn2 O2A 148.27(8) . . ?
O1A Zn2 N4A 108.42(8) . . ?
N1A Zn2 N4A 107.52(9) . . ?
O2A Zn2 N4A 100.83(8) . . ?
O1A Zn2 N2A 169.21(9) . . ?
N1A Zn2 N2A 81.65(9) . . ?
O2A Zn2 N2A 89.88(8) . . ?
N4A Zn2 N2A 79.57(9) . . ?
O6 Cl1 O5 109.45(17) . . ?
O6 Cl1 O7 109.41(18) . . ?
O5 Cl1 O7 109.79(17) . . ?
O6 Cl1 O4 109.75(16) . . ?
O5 Cl1 O4 109.40(14) . . ?
O7 Cl1 O4 109.03(17) . . ?
O10 Cl2 O9 110.27(19) . . ?
O10 Cl2 O11 109.2(2) . . ?
O9 Cl2 O11 109.07(16) . . ?
O10 Cl2 O8 108.61(15) . . ?
O9 Cl2 O8 110.16(17) . . ?
O11 Cl2 O8 109.46(15) . . ?
C31 O1 Zn1 113.26(16) . . ?
C31A O1A Zn2 113.11(17) . . ?
C32 O2 Zn1 108.98(17) . . ?
C32A O2A Zn2 108.75(17) . . ?
C38 O3 C39 120.7(2) . . ?
C38A O3A C39A 121.1(2) . . ?
C1 N1 C5 119.4(2) . . ?
C1 N1 Zn1 126.3(2) . . ?
C5 N1 Zn1 113.20(18) . . ?
C5A N1A C1A 119.4(2) . . ?
C5A N1A Zn2 113.38(18) . . ?
C1A N1A Zn2 125.9(2) . . ?
C7 N2 C6 111.3(2) . . ?
C7 N2 C19 108.6(2) . . ?
C6 N2 C19 111.5(2) . . ?
C7 N2 Zn1 105.14(16) . . ?
C6 N2 Zn1 105.05(16) . . ?
C19 N2 Zn1 115.16(19) . . ?
C19A N2A C6A 111.1(2) . . ?
C19A N2A C7A 108.4(2) . . ?
C6A N2A C7A 111.0(2) . . ?
C19A N2A Zn2 105.18(15) . . ?
C6A N2A Zn2 104.73(16) . . ?
C7A N2A Zn2 116.36(19) . . ?
C8 N3 C12 119.1(3) . . ?
C8 N3 Zn1 111.73(18) . . ?
C12 N3 Zn1 127.2(2) . . ?
C8A N3A C12A 118.7(2) . . ?
C20 N4 C24 118.2(3) . . ?
C20A N4A C24A 118.7(3) . . ?
C20A N4A Zn2 110.89(17) . . ?
C24A N4A Zn2 128.3(2) . . ?
N1 C1 C2 122.2(3) . . ?
N1 C1 H1 118.9 . . ?
C2 C1 H1 118.9 . . ?
N1A C1A C2A 122.0(3) . . ?
N1A C1A H1A 119.0 . . ?
C2A C1A H1A 119.0 . . ?
C1 C2 C3 118.5(3) . . ?
C1 C2 H2 120.7 . . ?
C3 C2 H2 120.7 . . ?
C3A C2A C1A 118.7(3) . . ?
C3A C2A H2A 120.6 . . ?
C1A C2A H2A 120.6 . . ?
C2 C3 C4 119.6(3) . . ?
C2 C3 H3 120.2 . . ?
C4 C3 H3 120.2 . . ?
C2A C3A C4A 119.6(3) . . ?
C2A C3A H3A 120.2 . . ?
C4A C3A H3A 120.2 . . ?
C5 C4 C3 119.1(3) . . ?
C5 C4 H4 120.5 . . ?
C3 C4 H4 120.5 . . ?
C5A C4A C3A 118.7(3) . . ?
C5A C4A H4A 120.7 . . ?
C3A C4A H4A 120.7 . . ?
N1 C5 C4 121.2(3) . . ?
N1 C5 C6 116.1(2) . . ?
C4 C5 C6 122.7(3) . . ?
N1A C5A C4A 121.5(3) . . ?
N1A C5A C6A 116.1(2) . . ?
C4A C5A C6A 122.4(3) . . ?
N2 C6 C5 110.5(2) . . ?
N2 C6 H6A 109.5 . . ?
C5 C6 H6A 109.5 . . ?
N2 C6 H6B 109.5 . . ?
C5 C6 H6B 109.5 . . ?
H6A C6 H6B 108.1 . . ?
N2A C6A C5A 110.6(2) . . ?
N2A C6A H6A1 109.5 . . ?
C5A C6A H6A1 109.5 . . ?
N2A C6A H6A2 109.5 . . ?
C5A C6A H6A2 109.5 . . ?
H6A1 C6A H6A2 108.1 . . ?
N2 C7 C8 112.4(2) . . ?
N2 C7 H7A 109.1 . . ?
C8 C7 H7A 109.1 . . ?
N2 C7 H7B 109.1 . . ?
C8 C7 H7B 109.1 . . ?
H7A C7 H7B 107.9 . . ?
N2A C7A C8A 113.5(2) . . ?
N2A C7A H7A1 108.9 . . ?
C8A C7A H7A1 108.9 . . ?
N2A C7A H7A2 108.9 . . ?
C8A C7A H7A2 108.9 . . ?
H7A1 C7A H7A2 107.7 . . ?
N3 C8 C9 122.4(3) . . ?
N3 C8 C7 117.1(3) . . ?
C9 C8 C7 120.4(3) . . ?
N3A C8A C9A 123.5(3) . . ?
N3A C8A C7A 115.5(2) . . ?
C9A C8A C7A 120.9(3) . . ?
C10 C9 C8 118.6(3) . . ?
C10 C9 H9 120.7 . . ?
C8 C9 H9 120.7 . . ?
C10A C9A C8A 117.6(3) . . ?
C10A C9A H9A 121.2 . . ?
C8A C9A H9A 121.2 . . ?
C9 C10 C11 119.3(3) . . ?
C9 C10 H10 120.3 . . ?
C11 C10 H10 120.3 . . ?
C11A C10A C9A 120.1(3) . . ?
C11A C10A H10A 120.0 . . ?
C9A C10A H10A 120.0 . . ?
C10 C11 C12 119.9(3) . . ?
C10 C11 H11 120.1 . . ?
C12 C11 H11 120.1 . . ?
C10A C11A C12A 119.5(3) . . ?
C10A C11A H11A 120.2 . . ?
C12A C11A H11A 120.2 . . ?
N3 C12 C11 120.5(3) . . ?
N3 C12 C13 118.1(3) . . ?
C11 C12 C13 121.3(2) . . ?
N3A C12A C11A 120.6(3) . . ?
N3A C12A C13A 116.5(3) . . ?
C11A C12A C13A 122.9(3) . . ?
C14 C13 C18 119.0(3) . . ?
C14 C13 C12 120.6(3) . . ?
C18 C13 C12 120.4(2) . . ?
C14A C13A C18A 117.8(3) . . ?
C14A C13A C12A 122.5(3) . . ?
C18A C13A C12A 119.7(3) . . ?
C15 C14 C13 119.9(3) . . ?
C15 C14 H14 120.1 . . ?
C13 C14 H14 120.1 . . ?
C13A C14A C15A 121.1(3) . . ?
C13A C14A H14A 119.4 . . ?
C15A C14A H14A 119.4 . . ?
C14 C15 C16 120.9(3) . . ?
C14 C15 H15 119.5 . . ?
C16 C15 H15 119.5 . . ?
C14A C15A C16A 120.4(3) . . ?
C14A C15A H15A 119.8 . . ?
C16A C15A H15A 119.8 . . ?
C17 C16 C15 119.4(3) . . ?
C17 C16 H16 120.3 . . ?
C15 C16 H16 120.3 . . ?
C17A C16A C15A 118.6(4) . . ?
C17A C16A H16A 120.7 . . ?
C15A C16A H16A 120.7 . . ?
C16 C17 C18 120.3(3) . . ?
C16 C17 H17 119.8 . . ?
C18 C17 H17 119.8 . . ?
C16A C17A C18A 120.9(3) . . ?
C16A C17A H17A 119.5 . . ?
C18A C17A H17A 119.5 . . ?
C17 C18 C13 120.5(3) . . ?
C17 C18 H18 119.8 . . ?
C13 C18 H18 119.8 . . ?
C17A C18A C13A 121.1(3) . . ?
C17A C18A H18A 119.4 . . ?
C13A C18A H18A 119.4 . . ?
N2 C19 C20 114.0(2) . . ?
N2 C19 H19A 108.8 . . ?
C20 C19 H19A 108.8 . . ?
N2 C19 H19B 108.8 . . ?
C20 C19 H19B 108.8 . . ?
H19A C19 H19B 107.7 . . ?
N2A C19A C20A 112.7(2) . . ?
N2A C19A H19C 109.0 . . ?
C20A C19A H19C 109.0 . . ?
N2A C19A H19D 109.0 . . ?
C20A C19A H19D 109.0 . . ?
H19C C19A H19D 107.8 . . ?
N4 C20 C21 122.9(3) . . ?
N4 C20 C19 116.5(3) . . ?
C21 C20 C19 120.5(3) . . ?
N4A C20A C21A 122.2(3) . . ?
N4A C20A C19A 117.8(3) . . ?
C21A C20A C19A 119.9(3) . . ?
C22 C21 C20 118.6(3) . . ?
C22 C21 H21 120.7 . . ?
C20 C21 H21 120.7 . . ?
C22A C21A C20A 119.0(3) . . ?
C22A C21A H21A 120.5 . . ?
C20A C21A H21A 120.5 . . ?
C23 C22 C21 119.4(3) . . ?
C23 C22 H22 120.3 . . ?
C21 C22 H22 120.3 . . ?
C21A C22A C23A 119.0(3) . . ?
C21A C22A H22A 120.5 . . ?
C23A C22A H22A 120.5 . . ?
C22 C23 C24 119.5(3) . . ?
C22 C23 H23 120.3 . . ?
C24 C23 H23 120.3 . . ?
C22A C23A C24A 120.1(3) . . ?
C22A C23A H23A 120.0 . . ?
C24A C23A H23A 120.0 . . ?
N4 C24 C23 121.4(3) . . ?
N4 C24 C25 117.6(3) . . ?
C23 C24 C25 121.0(3) . . ?
N4A C24A C23A 120.8(3) . . ?
N4A C24A C25A 118.1(3) . . ?
C23A C24A C25A 121.0(2) . . ?
C30 C25 C26 117.6(3) . . ?
C30 C25 C24 120.7(3) . . ?
C26 C25 C24 121.7(3) . . ?
C30A C25A C26A 118.7(3) . . ?
C30A C25A C24A 120.8(2) . . ?
C26A C25A C24A 120.4(3) . . ?
C27 C26 C25 121.1(3) . . ?
C27 C26 H26 119.4 . . ?
C25 C26 H26 119.4 . . ?
C27A C26A C25A 120.2(3) . . ?
C27A C26A H26A 119.9 . . ?
C25A C26A H26A 119.9 . . ?
C28 C27 C26 120.5(3) . . ?
C28 C27 H27 119.8 . . ?
C26 C27 H27 119.8 . . ?
C26A C27A C28A 120.7(3) . . ?
C26A C27A H27A 119.6 . . ?
C28A C27A H27A 119.6 . . ?
C27 C28 C29 119.2(3) . . ?
C27 C28 H28 120.4 . . ?
C29 C28 H28 120.4 . . ?
C29A C28A C27A 119.5(3) . . ?
C29A C28A H28A 120.2 . . ?
C27A C28A H28A 120.2 . . ?
C28 C29 C30 120.7(3) . . ?
C28 C29 H29 119.7 . . ?
C30 C29 H29 119.7 . . ?
C28A C29A C30A 119.9(3) . . ?
C28A C29A H29A 120.0 . . ?
C30A C29A H29A 120.0 . . ?
C29 C30 C25 120.9(3) . . ?
C29 C30 H30 119.6 . . ?
C25 C30 H30 119.6 . . ?
C29A C30A C25A 120.9(3) . . ?
C29A C30A H30A 119.5 . . ?
C25A C30A H30A 119.5 . . ?
O1 C31 C39 123.9(2) . . ?
O1 C31 C32 117.0(3) . . ?
C39 C31 C32 119.2(3) . . ?
O1A C31A C39A 123.2(3) . . ?
O1A C31A C32A 117.6(3) . . ?
C39A C31A C32A 119.1(3) . . ?
O2 C32 C33 123.2(3) . . ?
O2 C32 C31 119.1(3) . . ?
C33 C32 C31 117.8(3) . . ?
O2A C32A C33A 123.1(3) . . ?
O2A C32A C31A 118.7(3) . . ?
C33A C32A C31A 118.2(3) . . ?
C38 C33 C34 118.5(3) . . ?
C38 C33 C32 118.8(3) . . ?
C34 C33 C32 122.7(3) . . ?
C38A C33A C34A 118.3(3) . . ?
C38A C33A C32A 118.6(3) . . ?
C34A C33A C32A 123.1(3) . . ?
C35 C34 C33 120.3(3) . . ?
C35 C34 H34 119.9 . . ?
C33 C34 H34 119.9 . . ?
C35A C34A C33A 120.3(3) . . ?
C35A C34A H34A 119.9 . . ?
C33A C34A H34A 119.9 . . ?
C34 C35 C36 119.8(3) . . ?
C34 C35 H35 120.1 . . ?
C36 C35 H35 120.1 . . ?
C34A C35A C36A 120.0(3) . . ?
C34A C35A H35A 120.0 . . ?
C36A C35A H35A 120.0 . . ?
C37 C36 C35 121.3(3) . . ?
C37 C36 H36 119.3 . . ?
C35 C36 H36 119.3 . . ?
C37A C36A C35A 120.7(3) . . ?
C37A C36A H36A 119.7 . . ?
C35A C36A H36A 119.7 . . ?
C36 C37 C38 118.5(3) . . ?
C36 C37 H37 120.7 . . ?
C38 C37 H37 120.7 . . ?
C36A C37A C38A 118.9(3) . . ?
C36A C37A H37A 120.6 . . ?
C38A C37A H37A 120.6 . . ?
O3 C38 C33 122.1(3) . . ?
O3 C38 C37 116.3(3) . . ?
C33 C38 C37 121.6(3) . . ?
O3A C38A C37A 116.2(3) . . ?
O3A C38A C33A 122.0(3) . . ?
C37A C38A C33A 121.8(3) . . ?
C31 C39 O3 121.4(2) . . ?
C31 C39 C40 127.6(3) . . ?
O3 C39 C40 111.0(3) . . ?
O3A C39A C31A 120.9(3) . . ?
O3A C39A C40A 111.3(3) . . ?
C31A C39A C40A 127.8(3) . . ?
C45 C40 C41 118.2(3) . . ?
C45 C40 C39 121.4(3) . . ?
C41 C40 C39 120.4(3) . . ?
C45A C40A C41A 117.9(3) . . ?
C45A C40A C39A 121.9(3) . . ?
C41A C40A C39A 120.1(3) . . ?
C42 C41 C40 120.7(3) . . ?
C42 C41 H41 119.6 . . ?
C40 C41 H41 119.6 . . ?
C42A C41A C40A 120.9(3) . . ?
C42A C41A H41A 119.6 . . ?
C40A C41A H41A 119.6 . . ?
C43 C42 C41 120.5(3) . . ?
C43 C42 H42 119.8 . . ?
C41 C42 H42 119.8 . . ?
C43A C42A C41A 120.3(3) . . ?
C43A C42A H42A 119.9 . . ?
C41A C42A H42A 119.9 . . ?
C42 C43 C44 119.5(3) . . ?
C42 C43 H43 120.2 . . ?
C44 C43 H43 120.2 . . ?
C44A C43A C42A 119.6(3) . . ?
C44A C43A H43A 120.2 . . ?
C42A C43A H43A 120.2 . . ?
C43 C44 C45 120.7(3) . . ?
C43 C44 H44 119.6 . . ?
C45 C44 H44 119.6 . . ?
C43A C44A C45A 121.0(3) . . ?
C43A C44A H44A 119.5 . . ?
C45A C44A H44A 119.5 . . ?
C44 C45 C40 120.4(3) . . ?
C44 C45 H45 119.8 . . ?
C40 C45 H45 119.8 . . ?
C44A C45A C40A 120.4(3) . . ?
C44A C45A H45A 119.8 . . ?
C40A C45A H45A 119.8 . . ?
Cl3 C46 Cl4 111.2(2) . . ?
Cl3 C46 H46A 109.4 . . ?
Cl4 C46 H46A 109.4 . . ?
Cl3 C46 H46B 109.4 . . ?
Cl4 C46 H46B 109.4 . . ?
H46A C46 H46B 108.0 . . ?
Cl5 C47 Cl6 119.6(7) . . ?
Cl5 C47 H47A 107.4 . . ?
Cl6 C47 H47A 107.4 . . ?
Cl5 C47 H47B 107.4 . . ?
Cl6 C47 H47B 107.4 . . ?
H47A C47 H47B 106.9 . . ?
Cl7 C48 Cl8 107.2(5) . . ?
Cl7 C48 H48A 110.3 . . ?
Cl8 C48 H48A 110.3 . . ?
Cl7 C48 H48B 110.3 . . ?
Cl8 C48 H48B 110.3 . . ?
H48A C48 H48B 108.5 . . ?

loop_
_geom_bond_atom_site_label_1
_geom_bond_atom_site_label_2
_geom_bond_distance
_geom_bond_site_symmetry_2
_geom_bond_publ_flag
Zn1 O1 1.951(2) . ?
Zn1 N1 2.085(2) . ?
Zn1 N3 2.107(2) . ?
Zn1 O2 2.1175(19) . ?
Zn1 N2 2.144(2) . ?
Zn2 O1A 1.952(2) . ?
Zn2 N1A 2.074(2) . ?
Zn2 O2A 2.1224(19) . ?
Zn2 N4A 2.133(2) . ?
Zn2 N2A 2.147(2) . ?
Cl1 O6 1.418(2) . ?
Cl1 O5 1.425(2) . ?
Cl1 O7 1.425(3) . ?
Cl1 O4 1.438(2) . ?
Cl2 O10 1.422(2) . ?
Cl2 O9 1.423(3) . ?
Cl2 O11 1.428(2) . ?
Cl2 O8 1.435(2) . ?
O1 C31 1.315(3) . ?
O1A C31A 1.310(3) . ?
O2 C32 1.255(3) . ?
O2A C32A 1.265(3) . ?
O3 C38 1.361(3) . ?
O3 C39 1.380(3) . ?
O3A C38A 1.362(3) . ?
O3A C39A 1.378(3) . ?
N1 C1 1.342(4) . ?
N1 C5 1.347(4) . ?
N1A C5A 1.343(4) . ?
N1A C1A 1.345(4) . ?
N2 C7 1.474(4) . ?
N2 C6 1.488(3) . ?
N2 C19 1.493(3) . ?
N2A C19A 1.477(4) . ?
N2A C6A 1.492(3) . ?
N2A C7A 1.495(3) . ?
N3 C8 1.344(4) . ?
N3 C12 1.357(3) . ?
N3A C8A 1.343(4) . ?
N3A C12A 1.347(4) . ?
N4 C20 1.346(4) . ?
N4 C24 1.348(4) . ?
N4A C20A 1.344(4) . ?
N4A C24A 1.363(3) . ?
C1 C2 1.379(4) . ?
C1 H1 0.9500 . ?
C1A C2A 1.379(4) . ?
C1A H1A 0.9500 . ?
C2 C3 1.381(5) . ?
C2 H2 0.9500 . ?
C2A C3A 1.375(4) . ?
C2A H2A 0.9500 . ?
C3 C4 1.384(5) . ?
C3 H3 0.9500 . ?
C3A C4A 1.392(4) . ?
C3A H3A 0.9500 . ?
C4 C5 1.383(4) . ?
C4 H4 0.9500 . ?
C4A C5A 1.383(4) . ?
C4A H4A 0.9500 . ?
C5 C6 1.505(4) . ?
C5A C6A 1.510(4) . ?
C6 H6A 0.9900 . ?
C6 H6B 0.9900 . ?
C6A H6A1 0.9900 . ?
C6A H6A2 0.9900 . ?
C7 C8 1.525(4) . ?
C7 H7A 0.9900 . ?
C7 H7B 0.9900 . ?
C7A C8A 1.508(4) . ?
C7A H7A1 0.9900 . ?
C7A H7A2 0.9900 . ?
C8 C9 1.386(4) . ?
C8A C9A 1.387(4) . ?
C9 C10 1.377(4) . ?
C9 H9 0.9500 . ?
C9A C10A 1.381(5) . ?
C9A H9A 0.9500 . ?
C10 C11 1.380(4) . ?
C10 H10 0.9500 . ?
C10A C11A 1.368(5) . ?
C10A H10A 0.9500 . ?
C11 C12 1.390(4) . ?
C11 H11 0.9500 . ?
C11A C12A 1.410(4) . ?
C11A H11A 0.9500 . ?
C12 C13 1.481(4) . ?
C12A C13A 1.478(4) . ?
C13 C14 1.393(4) . ?
C13 C18 1.394(4) . ?
C13A C14A 1.380(4) . ?
C13A C18A 1.386(4) . ?
C14 C15 1.379(4) . ?
C14 H14 0.9500 . ?
C14A C15A 1.382(5) . ?
C14A H14A 0.9500 . ?
C15 C16 1.390(4) . ?
C15 H15 0.9500 . ?
C15A C16A 1.386(5) . ?
C15A H15A 0.9500 . ?
C16 C17 1.372(4) . ?
C16 H16 0.9500 . ?
C16A C17A 1.371(5) . ?
C16A H16A 0.9500 . ?
C17 C18 1.387(4) . ?
C17 H17 0.9500 . ?
C17A C18A 1.376(5) . ?
C17A H17A 0.9500 . ?
C18 H18 0.9500 . ?
C18A H18A 0.9500 . ?
C19 C20 1.508(4) . ?
C19 H19A 0.9900 . ?
C19 H19B 0.9900 . ?
C19A C20A 1.511(4) . ?
C19A H19C 0.9900 . ?
C19A H19D 0.9900 . ?
C20 C21 1.387(4) . ?
C20A C21A 1.389(4) . ?
C21 C22 1.380(5) . ?
C21 H21 0.9500 . ?
C21A C22A 1.375(4) . ?
C21A H21A 0.9500 . ?
C22 C23 1.369(5) . ?
C22 H22 0.9500 . ?
C22A C23A 1.378(4) . ?
C22A H22A 0.9500 . ?
C23 C24 1.403(4) . ?
C23 H23 0.9500 . ?
C23A C24A 1.383(4) . ?
C23A H23A 0.9500 . ?
C24 C25 1.481(5) . ?
C24A C25A 1.482(4) . ?
C25 C30 1.390(4) . ?
C25 C26 1.394(5) . ?
C25A C30A 1.387(4) . ?
C25A C26A 1.398(4) . ?
C26 C27 1.381(5) . ?
C26 H26 0.9500 . ?
C26A C27A 1.375(5) . ?
C26A H26A 0.9500 . ?
C27 C28 1.374(4) . ?
C27 H27 0.9500 . ?
C27A C28A 1.387(5) . ?
C27A H27A 0.9500 . ?
C28 C29 1.376(5) . ?
C28 H28 0.9500 . ?
C28A C29A 1.380(4) . ?
C28A H28A 0.9500 . ?
C29 C30 1.384(5) . ?
C29 H29 0.9500 . ?
C29A C30A 1.386(4) . ?
C29A H29A 0.9500 . ?
C30 H30 0.9500 . ?
C30A H30A 0.9500 . ?
C31 C39 1.374(4) . ?
C31 C32 1.458(4) . ?
C31A C39A 1.386(4) . ?
C31A C32A 1.450(4) . ?
C32 C33 1.444(4) . ?
C32A C33A 1.445(4) . ?
C33 C38 1.385(4) . ?
C33 C34 1.410(4) . ?
C33A C38A 1.388(4) . ?
C33A C34A 1.406(4) . ?
C34 C35 1.368(4) . ?
C34 H34 0.9500 . ?
C34A C35A 1.378(4) . ?
C34A H34A 0.9500 . ?
C35 C36 1.399(5) . ?
C35 H35 0.9500 . ?
C35A C36A 1.395(5) . ?
C35A H35A 0.9500 . ?
C36 C37 1.368(5) . ?
C36 H36 0.9500 . ?
C36A C37A 1.378(4) . ?
C36A H36A 0.9500 . ?
C37 C38 1.394(4) . ?
C37 H37 0.9500 . ?
C37A C38A 1.387(4) . ?
C37A H37A 0.9500 . ?
C39 C40 1.471(4) . ?
C39A C40A 1.467(4) . ?
C40 C45 1.392(4) . ?
C40 C41 1.402(4) . ?
C40A C45A 1.390(4) . ?
C40A C41A 1.398(4) . ?
C41 C42 1.380(4) . ?
C41 H41 0.9500 . ?
C41A C42A 1.382(4) . ?
C41A H41A 0.9500 . ?
C42 C43 1.375(5) . ?
C42 H42 0.9500 . ?
C42A C43A 1.375(5) . ?
C42A H42A 0.9500 . ?
C43 C44 1.381(5) . ?
C43 H43 0.9500 . ?
C43A C44A 1.367(5) . ?
C43A H43A 0.9500 . ?
C44 C45 1.383(4) . ?
C44 H44 0.9500 . ?
C44A C45A 1.386(5) . ?
C44A H44A 0.9500 . ?
C45 H45 0.9500 . ?
C45A H45A 0.9500 . ?
C46 Cl3 1.740(4) . ?
C46 Cl4 1.787(5) . ?
C46 H46A 0.9900 . ?
C46 H46B 0.9900 . ?
C47 Cl5 1.644(11) . ?
C47 Cl6 1.746(8) . ?
C47 H47A 0.9900 . ?
C47 H47B 0.9900 . ?
C48 Cl7 1.684(8) . ?
C48 Cl8 1.836(9) . ?
C48 H48A 0.9900 . ?
C48 H48B 0.9900 . ?

loop_
_geom_torsion_atom_site_label_1
_geom_torsion_atom_site_label_2
_geom_torsion_atom_site_label_3
_geom_torsion_atom_site_label_4
_geom_torsion
_geom_torsion_site_symmetry_1
_geom_torsion_site_symmetry_2
_geom_torsion_site_symmetry_3
_geom_torsion_site_symmetry_4
_geom_torsion_publ_flag
N1 Zn1 O1 C31 147.86(18) . . . . ?
N3 Zn1 O1 C31 -95.57(18) . . . . ?
O2 Zn1 O1 C31 0.88(18) . . . . ?
N2 Zn1 O1 C31 46.0(4) . . . . ?
N1A Zn2 O1A C31A -152.47(18) . . . . ?
O2A Zn2 O1A C31A -4.51(18) . . . . ?
N4A Zn2 O1A C31A 94.17(19) . . . . ?
N2A Zn2 O1A C31A -42.6(5) . . . . ?
O1 Zn1 O2 C32 -0.86(19) . . . . ?
N1 Zn1 O2 C32 -100.9(2) . . . . ?
N3 Zn1 O2 C32 110.64(19) . . . . ?
N2 Zn1 O2 C32 -170.02(19) . . . . ?
O1A Zn2 O2A C32A 3.59(19) . . . . ?
N1A Zn2 O2A C32A 103.2(2) . . . . ?
N4A Zn2 O2A C32A -103.69(19) . . . . ?
N2A Zn2 O2A C32A 176.95(19) . . . . ?
O1 Zn1 N1 C1 -4.3(2) . . . . ?
N3 Zn1 N1 C1 -123.4(2) . . . . ?
O2 Zn1 N1 C1 89.7(3) . . . . ?
N2 Zn1 N1 C1 160.5(2) . . . . ?
O1 Zn1 N1 C5 -172.41(18) . . . . ?
N3 Zn1 N1 C5 68.5(2) . . . . ?
O2 Zn1 N1 C5 -78.5(3) . . . . ?
N2 Zn1 N1 C5 -7.62(19) . . . . ?
O1A Zn2 N1A C5A 176.26(18) . . . . ?
O2A Zn2 N1A C5A 82.5(3) . . . . ?
N4A Zn2 N1A C5A -69.71(19) . . . . ?
N2A Zn2 N1A C5A 6.51(19) . . . . ?
O1A Zn2 N1A C1A 9.6(2) . . . . ?
O2A Zn2 N1A C1A -84.2(3) . . . . ?
N4A Zn2 N1A C1A 123.6(2) . . . . ?
N2A Zn2 N1A C1A -160.2(2) . . . . ?
O1 Zn1 N2 C7 -112.1(3) . . . . ?
N1 Zn1 N2 C7 143.29(19) . . . . ?
N3 Zn1 N2 C7 32.25(17) . . . . ?
O2 Zn1 N2 C7 -67.45(18) . . . . ?
O1 Zn1 N2 C6 130.4(3) . . . . ?
N1 Zn1 N2 C6 25.72(18) . . . . ?
N3 Zn1 N2 C6 -85.32(18) . . . . ?
O2 Zn1 N2 C6 174.99(18) . . . . ?
O1 Zn1 N2 C19 7.4(4) . . . . ?
N1 Zn1 N2 C19 -97.29(19) . . . . ?
N3 Zn1 N2 C19 151.67(19) . . . . ?
O2 Zn1 N2 C19 51.97(18) . . . . ?
O1A Zn2 N2A C19A 106.4(4) . . . . ?
N1A Zn2 N2A C19A -141.88(18) . . . . ?
O2A Zn2 N2A C19A 68.81(17) . . . . ?
N4A Zn2 N2A C19A -32.22(17) . . . . ?
O1A Zn2 N2A C6A -136.4(4) . . . . ?
N1A Zn2 N2A C6A -24.71(17) . . . . ?
O2A Zn2 N2A C6A -174.02(17) . . . . ?
N4A Zn2 N2A C6A 84.95(17) . . . . ?
O1A Zn2 N2A C7A -13.5(5) . . . . ?
N1A Zn2 N2A C7A 98.21(18) . . . . ?
O2A Zn2 N2A C7A -51.10(18) . . . . ?
N4A Zn2 N2A C7A -152.13(19) . . . . ?
O1 Zn1 N3 C8 145.20(18) . . . . ?
N1 Zn1 N3 C8 -102.16(19) . . . . ?
O2 Zn1 N3 C8 60.47(19) . . . . ?
N2 Zn1 N3 C8 -25.18(19) . . . . ?
O1 Zn1 N3 C12 -18.3(2) . . . . ?
N1 Zn1 N3 C12 94.3(2) . . . . ?
O2 Zn1 N3 C12 -103.0(2) . . . . ?
N2 Zn1 N3 C12 171.3(2) . . . . ?
O1A Zn2 N4A C20A -147.19(17) . . . . ?
N1A Zn2 N4A C20A 103.02(19) . . . . ?
O2A Zn2 N4A C20A -62.54(19) . . . . ?
N2A Zn2 N4A C20A 25.32(18) . . . . ?
O1A Zn2 N4A C24A 15.9(2) . . . . ?
N1A Zn2 N4A C24A -93.9(2) . . . . ?
O2A Zn2 N4A C24A 100.5(2) . . . . ?
N2A Zn2 N4A C24A -171.6(2) . . . . ?
C5 N1 C1 C2 1.7(4) . . . . ?
Zn1 N1 C1 C2 -165.8(2) . . . . ?
C5A N1A C1A C2A -1.4(4) . . . . ?
Zn2 N1A C1A C2A 164.6(2) . . . . ?
N1 C1 C2 C3 -0.5(5) . . . . ?
N1A C1A C2A C3A 0.4(5) . . . . ?
C1 C2 C3 C4 -1.2(5) . . . . ?
C1A C2A C3A C4A 0.9(4) . . . . ?
C2 C3 C4 C5 1.7(5) . . . . ?
C2A C3A C4A C5A -1.2(4) . . . . ?
C1 N1 C5 C4 -1.1(4) . . . . ?
Zn1 N1 C5 C4 167.9(2) . . . . ?
C1 N1 C5 C6 177.6(3) . . . . ?
Zn1 N1 C5 C6 -13.4(3) . . . . ?
C3 C4 C5 N1 -0.5(4) . . . . ?
C3 C4 C5 C6 -179.1(3) . . . . ?
C1A N1A C5A C4A 1.0(4) . . . . ?
Zn2 N1A C5A C4A -166.6(2) . . . . ?
C1A N1A C5A C6A -177.9(2) . . . . ?
Zn2 N1A C5A C6A 14.4(3) . . . . ?
C3A C4A C5A N1A 0.3(4) . . . . ?
C3A C4A C5A C6A 179.1(3) . . . . ?
C7 N2 C6 C5 -152.5(2) . . . . ?
C19 N2 C6 C5 86.1(3) . . . . ?
Zn1 N2 C6 C5 -39.3(2) . . . . ?
N1 C5 C6 N2 37.0(3) . . . . ?
C4 C5 C6 N2 -144.3(3) . . . . ?
C19A N2A C6A C5A 151.4(2) . . . . ?
C7A N2A C6A C5A -88.0(3) . . . . ?
Zn2 N2A C6A C5A 38.4(2) . . . . ?
N1A C5A C6A N2A -37.2(3) . . . . ?
C4A C5A C6A N2A 143.8(3) . . . . ?
C6 N2 C7 C8 78.0(3) . . . . ?
C19 N2 C7 C8 -159.0(2) . . . . ?
Zn1 N2 C7 C8 -35.2(3) . . . . ?
C19A N2A C7A C8A -179.2(2) . . . . ?
C6A N2A C7A C8A 58.6(3) . . . . ?
Zn2 N2A C7A C8A -61.0(3) . . . . ?
C12 N3 C8 C9 -0.1(4) . . . . ?
Zn1 N3 C8 C9 -165.0(2) . . . . ?
C12 N3 C8 C7 177.0(2) . . . . ?
Zn1 N3 C8 C7 12.0(3) . . . . ?
N2 C7 C8 N3 16.9(4) . . . . ?
N2 C7 C8 C9 -166.0(3) . . . . ?
C12A N3A C8A C9A 0.3(4) . . . . ?
C12A N3A C8A C7A 177.9(2) . . . . ?
N2A C7A C8A N3A 59.9(3) . . . . ?
N2A C7A C8A C9A -122.4(3) . . . . ?
N3 C8 C9 C10 3.1(5) . . . . ?
C7 C8 C9 C10 -173.8(3) . . . . ?
N3A C8A C9A C10A 0.6(5) . . . . ?
C7A C8A C9A C10A -176.9(3) . . . . ?
C8 C9 C10 C11 -3.0(5) . . . . ?
C8A C9A C10A C11A -1.3(5) . . . . ?
C9 C10 C11 C12 0.0(5) . . . . ?
C9A C10A C11A C12A 1.2(5) . . . . ?
C8 N3 C12 C11 -3.1(4) . . . . ?
Zn1 N3 C12 C11 159.3(2) . . . . ?
C8 N3 C12 C13 174.7(3) . . . . ?
Zn1 N3 C12 C13 -22.8(4) . . . . ?
C10 C11 C12 N3 3.2(4) . . . . ?
C10 C11 C12 C13 -174.6(3) . . . . ?
C8A N3A C12A C11A -0.4(4) . . . . ?
C8A N3A C12A C13A -178.9(2) . . . . ?
C10A C11A C12A N3A -0.3(5) . . . . ?
C10A C11A C12A C13A 178.1(3) . . . . ?
N3 C12 C13 C14 141.1(3) . . . . ?
C11 C12 C13 C14 -41.1(4) . . . . ?
N3 C12 C13 C18 -41.4(4) . . . . ?
C11 C12 C13 C18 136.4(3) . . . . ?
N3A C12A C13A C14A -169.2(3) . . . . ?
C11A C12A C13A C14A 12.3(5) . . . . ?
N3A C12A C13A C18A 12.4(4) . . . . ?
C11A C12A C13A C18A -166.1(3) . . . . ?
C18 C13 C14 C15 0.5(5) . . . . ?
C12 C13 C14 C15 178.0(3) . . . . ?
C18A C13A C14A C15A 0.4(5) . . . . ?
C12A C13A C14A C15A -178.0(3) . . . . ?
C13 C14 C15 C16 -0.4(5) . . . . ?
C13A C14A C15A C16A -0.2(6) . . . . ?
C14 C15 C16 C17 0.7(6) . . . . ?
C14A C15A C16A C17A -1.0(6) . . . . ?
C15 C16 C17 C18 -1.0(5) . . . . ?
C15A C16A C17A C18A 1.9(5) . . . . ?
C16 C17 C18 C13 1.1(5) . . . . ?
C14 C13 C18 C17 -0.8(5) . . . . ?
C12 C13 C18 C17 -178.3(3) . . . . ?
C16A C17A C18A C13A -1.7(5) . . . . ?
C14A C13A C18A C17A 0.5(5) . . . . ?
C12A C13A C18A C17A 178.9(3) . . . . ?
C7 N2 C19 C20 179.0(3) . . . . ?
C6 N2 C19 C20 -58.0(3) . . . . ?
Zn1 N2 C19 C20 61.5(3) . . . . ?
C6A N2A C19A C20A -77.4(3) . . . . ?
C7A N2A C19A C20A 160.4(2) . . . . ?
Zn2 N2A C19A C20A 35.3(3) . . . . ?
C24 N4 C20 C21 1.0(4) . . . . ?
C24 N4 C20 C19 -175.2(2) . . . . ?
N2 C19 C20 N4 -69.9(3) . . . . ?
N2 C19 C20 C21 113.8(3) . . . . ?
C24A N4A C20A C21A -0.5(4) . . . . ?
Zn2 N4A C20A C21A 164.4(2) . . . . ?
C24A N4A C20A C19A -177.2(2) . . . . ?
Zn2 N4A C20A C19A -12.3(3) . . . . ?
N2A C19A C20A N4A -16.6(4) . . . . ?
N2A C19A C20A C21A 166.6(3) . . . . ?
N4 C20 C21 C22 -0.4(5) . . . . ?
C19 C20 C21 C22 175.6(3) . . . . ?
N4A C20A C21A C22A -2.6(5) . . . . ?
C19A C20A C21A C22A 174.1(3) . . . . ?
C20 C21 C22 C23 0.1(5) . . . . ?
C20A C21A C22A C23A 2.2(5) . . . . ?
C21 C22 C23 C24 -0.3(5) . . . . ?
C21A C22A C23A C24A 1.2(5) . . . . ?
C20 N4 C24 C23 -1.2(4) . . . . ?
C20 N4 C24 C25 178.9(2) . . . . ?
C22 C23 C24 N4 0.9(5) . . . . ?
C22 C23 C24 C25 -179.1(3) . . . . ?
C20A N4A C24A C23A 4.0(4) . . . . ?
Zn2 N4A C24A C23A -158.0(2) . . . . ?
C20A N4A C24A C25A -173.2(3) . . . . ?
Zn2 N4A C24A C25A 24.9(4) . . . . ?
C22A C23A C24A N4A -4.3(5) . . . . ?
C22A C23A C24A C25A 172.7(3) . . . . ?
N4 C24 C25 C30 27.7(4) . . . . ?
C23 C24 C25 C30 -152.3(3) . . . . ?
N4 C24 C25 C26 -152.3(3) . . . . ?
C23 C24 C25 C26 27.7(5) . . . . ?
N4A C24A C25A C30A 39.4(4) . . . . ?
C23A C24A C25A C30A -137.8(3) . . . . ?
N4A C24A C25A C26A -143.9(3) . . . . ?
C23A C24A C25A C26A 39.0(4) . . . . ?
C30 C25 C26 C27 -0.2(5) . . . . ?
C24 C25 C26 C27 179.8(3) . . . . ?
C30A C25A C26A C27A 0.9(5) . . . . ?
C24A C25A C26A C27A -175.9(3) . . . . ?
C25 C26 C27 C28 0.5(5) . . . . ?
C25A C26A C27A C28A -1.4(6) . . . . ?
C26 C27 C28 C29 -0.5(5) . . . . ?
C26A C27A C28A C29A 1.1(6) . . . . ?
C27 C28 C29 C30 0.1(5) . . . . ?
C27A C28A C29A C30A -0.4(5) . . . . ?
C28 C29 C30 C25 0.2(5) . . . . ?
C26 C25 C30 C29 -0.2(5) . . . . ?
C24 C25 C30 C29 179.8(3) . . . . ?
C28A C29A C30A C25A 0.0(5) . . . . ?
C26A C25A C30A C29A -0.2(5) . . . . ?
C24A C25A C30A C29A 176.6(3) . . . . ?
Zn1 O1 C31 C39 179.0(2) . . . . ?
Zn1 O1 C31 C32 -0.8(3) . . . . ?
Zn2 O1A C31A C39A -177.7(2) . . . . ?
Zn2 O1A C31A C32A 4.8(3) . . . . ?
Zn1 O2 C32 C33 -179.8(2) . . . . ?
Zn1 O2 C32 C31 0.7(3) . . . . ?
O1 C31 C32 O2 0.0(4) . . . . ?
C39 C31 C32 O2 -179.8(3) . . . . ?
O1 C31 C32 C33 -179.6(2) . . . . ?
C39 C31 C32 C33 0.6(4) . . . . ?
Zn2 O2A C32A C33A 178.4(2) . . . . ?
Zn2 O2A C32A C31A -2.1(3) . . . . ?
O1A C31A C32A O2A -1.6(4) . . . . ?
C39A C31A C32A O2A -179.2(3) . . . . ?
O1A C31A C32A C33A 177.9(2) . . . . ?
C39A C31A C32A C33A 0.3(4) . . . . ?
O2 C32 C33 C38 -179.4(3) . . . . ?
C31 C32 C33 C38 0.1(4) . . . . ?
O2 C32 C33 C34 1.0(5) . . . . ?
C31 C32 C33 C34 -179.5(3) . . . . ?
O2A C32A C33A C38A -177.9(3) . . . . ?
C31A C32A C33A C38A 2.6(4) . . . . ?
O2A C32A C33A C34A 1.6(5) . . . . ?
C31A C32A C33A C34A -177.9(3) . . . . ?
C38 C33 C34 C35 -0.5(4) . . . . ?
C32 C33 C34 C35 179.1(3) . . . . ?
C38A C33A C34A C35A 1.1(4) . . . . ?
C32A C33A C34A C35A -178.4(3) . . . . ?
C33 C34 C35 C36 0.2(5) . . . . ?
C33A C34A C35A C36A 1.0(5) . . . . ?
C34 C35 C36 C37 0.0(5) . . . . ?
C34A C35A C36A C37A -2.1(5) . . . . ?
C35 C36 C37 C38 0.2(5) . . . . ?
C35A C36A C37A C38A 1.0(5) . . . . ?
C39 O3 C38 C33 0.6(4) . . . . ?
C39 O3 C38 C37 178.9(3) . . . . ?
C34 C33 C38 O3 178.9(3) . . . . ?
C32 C33 C38 O3 -0.7(4) . . . . ?
C34 C33 C38 C37 0.6(5) . . . . ?
C32 C33 C38 C37 -179.0(3) . . . . ?
C36 C37 C38 O3 -178.8(3) . . . . ?
C36 C37 C38 C33 -0.5(5) . . . . ?
C39A O3A C38A C37A 179.5(3) . . . . ?
C39A O3A C38A C33A -0.7(4) . . . . ?
C36A C37A C38A O3A -179.0(3) . . . . ?
C36A C37A C38A C33A 1.2(5) . . . . ?
C34A C33A C38A O3A 178.0(3) . . . . ?
C32A C33A C38A O3A -2.5(4) . . . . ?
C34A C33A C38A C37A -2.2(5) . . . . ?
C32A C33A C38A C37A 177.3(3) . . . . ?
O1 C31 C39 O3 179.4(2) . . . . ?
C32 C31 C39 O3 -0.8(4) . . . . ?
O1 C31 C39 C40 0.4(5) . . . . ?
C32 C31 C39 C40 -179.8(3) . . . . ?
C38 O3 C39 C31 0.2(4) . . . . ?
C38 O3 C39 C40 179.4(2) . . . . ?
C38A O3A C39A C31A 3.8(4) . . . . ?
C38A O3A C39A C40A -175.3(2) . . . . ?
O1A C31A C39A O3A 179.1(2) . . . . ?
C32A C31A C39A O3A -3.5(4) . . . . ?
O1A C31A C39A C40A -2.0(5) . . . . ?
C32A C31A C39A C40A 175.4(3) . . . . ?
C31 C39 C40 C45 -12.2(5) . . . . ?
O3 C39 C40 C45 168.7(3) . . . . ?
C31 C39 C40 C41 167.7(3) . . . . ?
O3 C39 C40 C41 -11.4(4) . . . . ?
O3A C39A C40A C45A -175.3(3) . . . . ?
C31A C39A C40A C45A 5.7(5) . . . . ?
O3A C39A C40A C41A 6.0(4) . . . . ?
C31A C39A C40A C41A -173.0(3) . . . . ?
C45 C40 C41 C42 -0.9(5) . . . . ?
C39 C40 C41 C42 179.2(3) . . . . ?
C45A C40A C41A C42A -0.6(5) . . . . ?
C39A C40A C41A C42A 178.1(3) . . . . ?
C40 C41 C42 C43 0.5(5) . . . . ?
C40A C41A C42A C43A 0.0(5) . . . . ?
C41 C42 C43 C44 0.0(5) . . . . ?
C41A C42A C43A C44A 0.5(6) . . . . ?
C42 C43 C44 C45 0.0(6) . . . . ?
C42A C43A C44A C45A -0.4(6) . . . . ?
C43 C44 C45 C40 -0.5(6) . . . . ?
C41 C40 C45 C44 0.9(5) . . . . ?
C39 C40 C45 C44 -179.2(3) . . . . ?
C43A C44A C45A C40A -0.3(6) . . . . ?
C41A C40A C45A C44A 0.8(5) . . . . ?
C39A C40A C45A C44A -177.9(3) . . . . ?
